data_8100525
loop_
_publ_author_name
'Cendrowski-Guillaume, Sophie'
'Le Gland, Gildas'
'Ephritikhine, Michel'
'Nierlich, Martine'

_publ_section_title
;
Crystal structure of (18-crown-6)bis(tetra-hydrofuran)potassiumbis
(2,3,4,5-tetramethylphospholyl)bis(borohydride)neodymium(III), [K
(C~12~H~24~O~6~)(C~4~H~8~O)~2~]{[C~4~(CH~3~)~4~P]~2~Nd(BH~4~)~2~}
;
_journal_issue 1
_journal_name_full 'Zeitschrift f\"ur Kristallographie - New Crystal Structures'
_journal_page_first 35
_journal_page_last 37
_journal_volume 217
_journal_year 2002
_chemical_formula_structural 'C36 H72 B2 K Nd O8 P2'
_chemical_formula_sum 'C36 H72 B2 K Nd O8 P2'
_chemical_formula_weight 899.84
_space_group_IT_number 2
_symmetry_cell_setting triclinic
_symmetry_space_group_name_Hall '-P 1'
_symmetry_space_group_name_H-M 'P -1'
_cell_angle_alpha 98.29(3)
_cell_angle_beta 94.07(3)
_cell_angle_gamma 104.26(3)
_cell_formula_units_Z 2
_cell_length_a 10.489(2)
_cell_length_b 11.784(2)
_cell_length_c 19.103(4)
_cell_measurement_temperature 123(2)
_cell_volume 2250.6(8)
_diffrn_ambient_temperature 123(2)
_exptl_crystal_density_diffrn 1.328
_refine_diff_density_rms 0.129
_cod_database_code 8100525

loop_
_symmetry_equiv_pos_as_xyz
'x, y, z'
'-x, -y, -z'

loop_
_atom_site_label
_atom_site_type_symbol
_atom_site_fract_x
_atom_site_fract_y
_atom_site_fract_z
_atom_site_U_iso_or_equiv
_atom_site_adp_type
_atom_site_occupancy
_atom_site_symmetry_multiplicity
_atom_site_calc_flag
_atom_site_refinement_flags
_atom_site_disorder_assembly
_atom_site_disorder_group
_atom_site_attached_hydrogens
Nd Nd 0.61753(5) 0.91132(5) 0.74440(3) 0.0415(2) Uani 1 2 d . . . 0
K1 K 0.0000 0.5000 0.5000 0.0654(10) Uani 1 1 d S . . 0
K2 K 0.0000 0.5000 0.0000 0.0608(9) Uani 1 1 d S . . 0
P1 P 0.5046(3) 1.0345(3) 0.63926(14) 0.0481(7) Uani 1 2 d . . . 0
P2 P 0.4770(3) 1.0016(2) 0.86276(14) 0.0476(7) Uani 1 2 d . . . 0
O1 O 0.8155(6) 0.3089(6) 0.5368(4) 0.0518(18) Uani 1 2 d . . . 0
O2 O 0.9370(6) 0.2794(6) 0.4106(4) 0.0499(18) Uani 1 2 d . . . 0
O3 O 1.1584(6) 0.4651(6) 0.3942(3) 0.0485(17) Uani 1 2 d . . . 0
O4 O 1.1616(8) 0.4172(8) 0.5700(5) 0.081(3) Uani 1 2 d . . . 0
O6 O 1.1765(6) 0.6865(6) 0.9525(3) 0.0481(17) Uani 1 2 d . . . 0
O7 O 1.2487(6) 0.5993(6) 1.0750(3) 0.0471(17) Uani 1 2 d . . . 0
O8 O 1.0895(6) 0.3805(6) 1.1005(3) 0.0446(17) Uani 1 2 d . . . 0
O9 O 0.9053(8) 0.6391(8) 1.0839(4) 0.072(2) Uani 1 2 d . . . 0
C1 C 0.6413(10) 0.9881(9) 0.6069(5) 0.047(3) Uani 1 2 d . . . 0
C2 C 0.7593(9) 1.0507(9) 0.6483(5) 0.046(3) Uani 1 2 d . . . 0
C3 C 0.7437(11) 1.1349(9) 0.7069(5) 0.051(3) Uani 1 2 d . . . 0
C4 C 0.6103(10) 1.1365(9) 0.7086(5) 0.046(2) Uani 1 2 d . . . 0
C5 C 0.6298(11) 0.8987(9) 0.5406(5) 0.051(3) Uani 1 2 d . . . 0
H5A H 0.6400 0.9388 0.5002 0.076 Uiso 1 2 calc R . . 0
H5B H 0.5445 0.8428 0.5344 0.076 Uiso 1 2 calc R . . 0
H5C H 0.6976 0.8575 0.5448 0.076 Uiso 1 2 calc R . . 0
C6 C 0.8952(10) 1.0411(10) 0.6282(6) 0.053(3) Uani 1 2 d . . . 0
H6A H 0.9249 1.0950 0.5960 0.080 Uiso 1 2 calc R . . 0
H6B H 0.8889 0.9614 0.6056 0.080 Uiso 1 2 calc R . . 0
H6C H 0.9572 1.0608 0.6703 0.080 Uiso 1 2 calc R . . 0
C7 C 0.8581(11) 1.2178(9) 0.7560(5) 0.054(3) Uani 1 2 d . . . 0
H7A H 0.8895 1.2887 0.7363 0.082 Uiso 1 2 calc R . . 0
H7B H 0.9283 1.1795 0.7613 0.082 Uiso 1 2 calc R . . 0
H7C H 0.8294 1.2380 0.8017 0.082 Uiso 1 2 calc R . . 0
C8 C 0.5634(11) 1.2276(9) 0.7581(6) 0.056(3) Uani 1 2 d . . . 0
H8A H 0.5683 1.2972 0.7367 0.084 Uiso 1 2 calc R . . 0
H8B H 0.6188 1.2487 0.8027 0.084 Uiso 1 2 calc R . . 0
H8C H 0.4735 1.1943 0.7662 0.084 Uiso 1 2 calc R . . 0
C9 C 0.5361(10) 0.8837(9) 0.8841(5) 0.045(3) Uani 1 2 d . . . 0
C10 C 0.4742(10) 0.7768(9) 0.8409(6) 0.050(3) Uani 1 2 d . . . 0
C11 C 0.3751(10) 0.7884(9) 0.7884(5) 0.047(3) Uani 1 2 d . . . 0
C12 C 0.3652(10) 0.9064(9) 0.7943(5) 0.048(3) Uani 1 2 d . . . 0
C13 C 0.6399(11) 0.8948(10) 0.9472(5) 0.058(3) Uani 1 2 d . . . 0
H13A H 0.5966 0.8838 0.9892 0.087 Uiso 1 2 calc R . . 0
H13B H 0.7006 0.9722 0.9545 0.087 Uiso 1 2 calc R . . 0
H13C H 0.6874 0.8354 0.9372 0.087 Uiso 1 2 calc R . . 0
C14 C 0.4964(12) 0.6580(10) 0.8501(6) 0.063(3) Uani 1 2 d . . . 0
H14A H 0.4411 0.6250 0.8840 0.095 Uiso 1 2 calc R . . 0
H14B H 0.5876 0.6681 0.8670 0.095 Uiso 1 2 calc R . . 0
H14C H 0.4748 0.6053 0.8052 0.095 Uiso 1 2 calc R . . 0
C15 C 0.2844(10) 0.6795(10) 0.7380(6) 0.062(3) Uani 1 2 d . . . 0
H15A H 0.2070 0.6482 0.7602 0.093 Uiso 1 2 calc R . . 0
H15B H 0.3314 0.6197 0.7282 0.093 Uiso 1 2 calc R . . 0
H15C H 0.2584 0.7031 0.6942 0.093 Uiso 1 2 calc R . . 0
C16 C 0.2557(10) 0.9409(9) 0.7517(6) 0.053(3) Uani 1 2 d . . . 0
H16A H 0.1798 0.9337 0.7776 0.079 Uiso 1 2 calc R . . 0
H16B H 0.2318 0.8891 0.7065 0.079 Uiso 1 2 calc R . . 0
H16C H 0.2869 1.0215 0.7442 0.079 Uiso 1 2 calc R . . 0
C17 C 0.7087(10) 0.3369(9) 0.5707(6) 0.052(3) Uani 1 2 d . . . 0
H17A H 0.6571 0.2679 0.5875 0.062 Uiso 1 2 calc R . . 0
H17B H 0.6512 0.3622 0.5376 0.062 Uiso 1 2 calc R . . 0
C18 C 0.7707(10) 0.2079(9) 0.4807(6) 0.054(3) Uani 1 2 d . . . 0
H18A H 0.7084 0.2236 0.4457 0.064 Uiso 1 2 calc R . . 0
H18B H 0.7261 0.1389 0.5001 0.064 Uiso 1 2 calc R . . 0
C19 C 0.8864(11) 0.1849(9) 0.4467(6) 0.054(3) Uani 1 2 d . . . 0
H19A H 0.9536 0.1790 0.4826 0.065 Uiso 1 2 calc R . . 0
H19B H 0.8600 0.1106 0.4135 0.065 Uiso 1 2 calc R . . 0
C20 C 1.0462(10) 0.2624(10) 0.3733(5) 0.052(3) Uani 1 2 d . . . 0
H20A H 1.0177 0.1916 0.3373 0.062 Uiso 1 2 calc R . . 0
H20B H 1.1154 0.2517 0.4063 0.062 Uiso 1 2 calc R . . 0
C21 C 1.0984(11) 0.3673(9) 0.3393(5) 0.050(3) Uani 1 2 d . . . 0
H21A H 1.1630 0.3516 0.3079 0.060 Uiso 1 2 calc R . . 0
H21B H 1.0269 0.3849 0.3114 0.060 Uiso 1 2 calc R . . 0
C22 C 1.2331(11) 0.5654(9) 0.3683(5) 0.053(3) Uani 1 2 d . . . 0
H22A H 1.1763 0.5916 0.3353 0.063 Uiso 1 2 calc R . . 0
H22B H 1.3031 0.5440 0.3431 0.063 Uiso 1 2 calc R . . 0
C23 C 1.1279(12) 0.3582(12) 0.6288(6) 0.068(4) Uani 1 2 d . . . 0
H23A H 1.0371 0.3101 0.6207 0.081 Uiso 1 2 calc R . . 0
H23B H 1.1390 0.4150 0.6723 0.081 Uiso 1 2 calc R . . 0
C24 C 1.2227(13) 0.2822(15) 0.6326(9) 0.096(5) Uani 1 2 d . . . 0
H24A H 1.1905 0.2078 0.5998 0.116 Uiso 1 2 calc R . . 0
H24B H 1.2360 0.2653 0.6804 0.116 Uiso 1 2 calc R . . 0
C25 C 1.3503(12) 0.3560(13) 0.6116(7) 0.080(4) Uani 1 2 d . . . 0
H25A H 1.4000 0.3060 0.5874 0.096 Uiso 1 2 calc R . . 0
H25B H 1.4055 0.4066 0.6528 0.096 Uiso 1 2 calc R . . 0
C26 C 1.2978(12) 0.4309(13) 0.5604(7) 0.080(4) Uani 1 2 d . . . 0
H26A H 1.3464 0.5139 0.5724 0.096 Uiso 1 2 calc R . . 0
H26B H 1.3074 0.4020 0.5114 0.096 Uiso 1 2 calc R . . 0
C27 C 1.1201(10) 0.7607(9) 0.9157(6) 0.051(3) Uani 1 2 d . . . 0
H27A H 1.1868 0.8090 0.8920 0.062 Uiso 1 2 calc R . . 0
H27B H 1.0860 0.8132 0.9489 0.062 Uiso 1 2 calc R . . 0
C28 C 1.2853(10) 0.7530(9) 1.0055(6) 0.048(3) Uani 1 2 d . . . 0
H28A H 1.2534 0.8014 1.0422 0.058 Uiso 1 2 calc R . . 0
H28B H 1.3516 0.8048 0.9835 0.058 Uiso 1 2 calc R . . 0
C29 C 1.3425(10) 0.6676(9) 1.0366(6) 0.051(3) Uani 1 2 d . . . 0
H29A H 1.3676 0.6152 0.9992 0.061 Uiso 1 2 calc R . . 0
H29B H 1.4215 0.7096 1.0685 0.061 Uiso 1 2 calc R . . 0
C30 C 1.2996(10) 0.5132(9) 1.1038(5) 0.047(3) Uani 1 2 d . . . 0
H30A H 1.3822 0.5512 1.1336 0.057 Uiso 1 2 calc R . . 0
H30B H 1.3166 0.4567 1.0657 0.057 Uiso 1 2 calc R . . 0
C31 C 1.1990(10) 0.4501(10) 1.1472(6) 0.054(3) Uani 1 2 d . . . 0
H31A H 1.2371 0.4001 1.1740 0.064 Uiso 1 2 calc R . . 0
H31B H 1.1720 0.5075 1.1806 0.064 Uiso 1 2 calc R . . 0
C32 C 0.9903(10) 0.3156(10) 1.1383(6) 0.055(3) Uani 1 2 d . . . 0
H32A H 0.9570 0.3701 1.1705 0.066 Uiso 1 2 calc R . . 0
H32B H 1.0277 0.2664 1.1659 0.066 Uiso 1 2 calc R . . 0
C33 C 0.8248(12) 0.5993(11) 1.1356(6) 0.064(3) Uani 1 2 d . . . 0
H33A H 0.8769 0.6151 1.1816 0.077 Uiso 1 2 calc R . . 0
H33B H 0.7855 0.5144 1.1232 0.077 Uiso 1 2 calc R . . 0
C34 C 0.7194(14) 0.6642(13) 1.1383(9) 0.095(5) Uani 1 2 d . . . 0
H34A H 0.6444 0.6246 1.1032 0.114 Uiso 1 2 calc R . . 0
H34B H 0.6893 0.6724 1.1851 0.114 Uiso 1 2 calc R . . 0
C35 C 0.7890(16) 0.7806(13) 1.1215(9) 0.096(5) Uani 1 2 d . . . 0
H35A H 0.8302 0.8352 1.1647 0.115 Uiso 1 2 calc R . . 0
H35B H 0.7279 0.8149 1.0966 0.115 Uiso 1 2 calc R . . 0
C36 C 0.8934(12) 0.7552(12) 1.0743(7) 0.071(4) Uani 1 2 d . . . 0
H36A H 0.8656 0.7560 1.0249 0.085 Uiso 1 2 calc R . . 0
H36B H 0.9772 0.8142 1.0887 0.085 Uiso 1 2 calc R . . 0
B1 B 0.5896(10) 0.7044(9) 0.6611(5) 0.034(2) Uani 1 2 d . . . 4
B2 B 0.8510(11) 0.9315(10) 0.8123(6) 0.041(3) Uani 1 2 d . . . 4

loop_
_atom_site_aniso_label
_atom_site_aniso_U_11
_atom_site_aniso_U_22
_atom_site_aniso_U_33
_atom_site_aniso_U_23
_atom_site_aniso_U_13
_atom_site_aniso_U_12
Nd 0.0382(3) 0.0441(3) 0.0417(3) 0.0137(2) 0.0128(2) 0.0040(2)
K1 0.064(2) 0.068(2) 0.063(2) 0.0147(19) 0.0156(19) 0.0093(19)
K2 0.059(2) 0.067(2) 0.058(2) 0.0172(18) 0.0164(18) 0.0112(19)
P1 0.0440(15) 0.0546(17) 0.0440(15) 0.0165(13) 0.0078(13) 0.0043(13)
P2 0.0485(16) 0.0506(16) 0.0429(15) 0.0128(13) 0.0132(13) 0.0062(14)
O1 0.043(4) 0.052(4) 0.054(4) 0.005(4) 0.016(3) 0.000(3)
O2 0.039(4) 0.060(4) 0.048(4) 0.012(4) 0.012(3) 0.004(3)
O3 0.045(4) 0.057(4) 0.042(4) 0.014(3) 0.017(3) 0.005(3)
O4 0.058(5) 0.103(7) 0.079(6) 0.035(5) 0.021(4) 0.001(5)
O6 0.040(4) 0.049(4) 0.052(4) 0.015(4) 0.009(3) 0.003(3)
O7 0.036(4) 0.049(4) 0.052(4) 0.008(3) 0.013(3) 0.002(3)
O8 0.042(4) 0.051(4) 0.036(4) 0.017(3) 0.010(3) -0.004(3)
O9 0.069(5) 0.076(6) 0.080(6) 0.034(5) 0.030(5) 0.020(5)
C1 0.044(6) 0.044(6) 0.044(6) 0.003(5) 0.005(5) 0.000(5)
C2 0.039(6) 0.058(7) 0.037(6) 0.018(5) 0.008(5) -0.004(5)
C3 0.066(7) 0.052(6) 0.037(6) 0.015(5) 0.017(5) 0.012(6)
C4 0.046(6) 0.054(6) 0.038(5) 0.010(5) 0.010(5) 0.012(5)
C5 0.055(6) 0.055(6) 0.036(6) 0.014(5) 0.010(5) -0.001(5)
C6 0.042(6) 0.057(7) 0.061(7) 0.018(6) 0.020(5) 0.005(5)
C7 0.066(7) 0.043(6) 0.049(6) 0.012(5) 0.004(6) 0.003(6)
C8 0.062(7) 0.046(6) 0.062(7) 0.012(6) 0.007(6) 0.014(6)
C9 0.047(6) 0.045(6) 0.043(6) 0.012(5) 0.016(5) 0.005(5)
C10 0.044(6) 0.054(7) 0.049(6) 0.016(6) 0.014(5) 0.002(5)
C11 0.040(6) 0.053(7) 0.043(6) 0.012(5) 0.019(5) -0.004(5)
C12 0.053(6) 0.047(6) 0.043(6) 0.012(5) 0.024(5) 0.007(5)
C13 0.060(7) 0.068(8) 0.047(6) 0.021(6) 0.006(6) 0.011(6)
C14 0.061(7) 0.067(8) 0.065(7) 0.021(6) 0.015(6) 0.014(6)
C15 0.046(6) 0.072(8) 0.064(7) 0.010(6) 0.016(6) 0.007(6)
C16 0.047(6) 0.052(6) 0.057(7) 0.018(5) 0.003(5) 0.003(5)
C17 0.038(6) 0.056(7) 0.064(7) 0.025(6) 0.027(5) 0.004(5)
C18 0.048(6) 0.049(6) 0.056(7) 0.016(6) 0.008(5) -0.006(5)
C19 0.057(7) 0.051(6) 0.047(6) 0.012(5) 0.009(5) -0.001(6)
C20 0.046(6) 0.058(7) 0.044(6) 0.004(5) 0.011(5) 0.003(5)
C21 0.053(6) 0.061(7) 0.033(5) 0.003(5) 0.008(5) 0.012(6)
C22 0.064(7) 0.065(7) 0.043(6) 0.031(6) 0.033(5) 0.022(6)
C23 0.058(7) 0.090(9) 0.048(7) 0.015(7) 0.020(6) -0.002(7)
C24 0.063(9) 0.120(13) 0.114(12) 0.052(11) 0.036(8) 0.012(9)
C25 0.053(7) 0.096(10) 0.077(9) 0.001(8) 0.014(7) -0.002(7)
C26 0.061(8) 0.103(11) 0.067(8) 0.028(8) 0.011(7) -0.007(8)
C27 0.047(6) 0.042(6) 0.070(7) 0.021(6) 0.020(6) 0.011(5)
C28 0.042(6) 0.046(6) 0.057(6) 0.015(5) 0.012(5) 0.006(5)
C29 0.044(6) 0.053(6) 0.048(6) 0.003(5) 0.004(5) -0.002(5)
C30 0.041(6) 0.051(6) 0.049(6) 0.018(5) 0.005(5) 0.006(5)
C31 0.056(7) 0.053(7) 0.052(6) 0.012(5) 0.012(6) 0.012(6)
C32 0.057(7) 0.058(7) 0.048(6) 0.025(6) 0.010(5) 0.002(6)
C33 0.065(8) 0.066(8) 0.049(7) 0.012(6) 0.001(6) -0.005(7)
C34 0.067(9) 0.091(11) 0.123(13) 0.022(10) 0.023(9) 0.011(8)
C35 0.121(13) 0.085(11) 0.105(11) 0.023(9) 0.028(10) 0.065(10)
C36 0.065(8) 0.076(9) 0.068(8) 0.018(7) 0.002(7) 0.010(7)
B1 0.033(6) 0.030(5) 0.038(6) -0.002(5) 0.016(5) 0.005(5)
B2 0.035(6) 0.044(7) 0.044(6) 0.012(5) -0.001(5) 0.007(5)

loop_
_geom_bond_atom_site_label_1
_geom_bond_atom_site_label_2
_geom_bond_distance
_geom_bond_site_symmetry_2
_geom_bond_publ_flag
Nd B2 2.629(11) . ?
Nd B1 2.650(10) . ?
Nd C11 2.847(9) . ?
Nd C4 2.851(10) . ?
Nd C3 2.858(10) . ?
Nd C12 2.866(10) . ?
Nd C10 2.869(10) . ?
Nd C2 2.886(9) . ?
Nd C9 2.897(9) . ?
Nd C1 2.907(10) . ?
Nd P1 2.982(3) . ?
Nd P2 2.995(3) . ?
K1 O4 2.546(9) . ?
K1 O4 2.546(9) 2_766 ?
K1 O3 2.755(6) 2_766 ?
K1 O3 2.755(6) . ?
K1 O1 2.796(7) 2_766 ?
K1 O1 2.796(6) . ?
K1 O2 2.797(7) 2_766 ?
K1 O2 2.797(7) . ?
K1 C23 3.530(13) . ?
K1 C23 3.530(13) 2_766 ?
K2 O9 2.551(9) . ?
K2 O9 2.551(9) 2_767 ?
K2 O7 2.777(6) . ?
K2 O7 2.777(6) 2_767 ?
K2 O8 2.779(6) . ?
K2 O8 2.779(6) 2_767 ?
K2 O6 2.808(6) . ?
K2 O6 2.808(6) 2_767 ?
K2 C33 3.509(13) . ?
K2 C33 3.509(13) 2_767 ?
P1 C4 1.762(10) . ?
P1 C1 1.775(11) . ?
P2 C9 1.741(11) . ?
P2 C12 1.748(11) . ?
O1 C17 1.416(12) . ?
O1 C18 1.439(12) . ?
O2 C19 1.408(11) . ?
O2 C20 1.431(12) . ?
O3 C22 1.421(11) . ?
O3 C21 1.423(11) . ?
O4 C23 1.425(13) . ?
O4 C26 1.425(14) . ?
O6 C27 1.407(11) . ?
O6 C28 1.451(11) . ?
O7 C30 1.416(11) . ?
O7 C29 1.426(11) . ?
O8 C31 1.403(12) . ?
O8 C32 1.437(11) . ?
O9 C33 1.402(13) . ?
O9 C36 1.441(14) . ?
C1 C2 1.395(13) . ?
C1 C5 1.503(14) . ?
C2 C3 1.432(14) . ?
C2 C6 1.530(14) . ?
C3 C4 1.407(15) . ?
C3 C7 1.507(14) . ?
C4 C8 1.525(14) . ?
C9 C10 1.383(14) . ?
C9 C13 1.534(14) . ?
C10 C11 1.437(14) . ?
C10 C14 1.506(15) . ?
C11 C12 1.408(14) . ?
C11 C15 1.547(14) . ?
C12 C16 1.529(14) . ?
C17 C22 1.491(14) 2_766 ?
C18 C19 1.480(15) . ?
C20 C21 1.482(14) . ?
C22 C17 1.491(14) 2_766 ?
C23 C24 1.499(18) . ?
C24 C25 1.519(16) . ?
C25 C26 1.566(18) . ?
C27 C32 1.505(14) 2_767 ?
C28 C29 1.465(14) . ?
C30 C31 1.507(14) . ?
C32 C27 1.505(14) 2_767 ?
C33 C34 1.491(18) . ?
C34 C35 1.477(19) . ?
C35 C36 1.524(18) . ?
